data_8105039
loop_
_publ_author_name
'Lo, Kong Mun'
'Lee, See Mun'
'Tiekink, Edward R.T.'

_publ_section_title
;
 Crystal structure of 8-hydroxy-2-methylquinolin-1-ium chloride dihydrate,
 C10H14ClNO3
;
_journal_issue 1
_journal_name_full 'Zeitschrift f\"ur Kristallographie - New Crystal Structures'
_journal_page_first 135
_journal_page_last 137
_journal_paper_doi 10.1515/ncrs-2019-0540
_journal_volume 235
_journal_year 2019
_chemical_formula_moiety 'C10 H10 N O, Cl, 2(H2 O)'
_chemical_formula_sum 'C10 H14 Cl N O3'
_chemical_formula_weight 231.67
_space_group_crystal_system monoclinic
_space_group_IT_number 14
_space_group_name_Hall '-P 2ybc'
_space_group_name_H-M_alt 'P 1 21/c 1'
_atom_sites_solution_hydrogens mixed
_atom_sites_solution_primary direct
_atom_sites_solution_secondary difmap
_cell_angle_alpha 90
_cell_angle_beta 101.101(2)
_cell_angle_gamma 90
_cell_formula_units_Z 4
_cell_length_a 7.2706(2)
_cell_length_b 14.8440(5)
_cell_length_c 10.3910(3)
_cell_measurement_reflns_used 7779
_cell_measurement_temperature 100(2)
_cell_measurement_theta_max 76.3040
_cell_measurement_theta_min 5.2380
_cell_volume 1100.46(6)
_computing_cell_refinement 'CrysAlisPro [1]'
_computing_data_collection 'CrysAlisPro [1]'
_computing_data_reduction 'CrysAlisPro [1]'
_computing_molecular_graphics 'ORTEP-3 for Windows [4]'
_computing_publication_material 'SHELXL-2018/3 [3]'
_computing_structure_refinement 'SHELXL-2018/3 [3]'
_computing_structure_solution 'SHELXT 2014/5 [2]'
_diffrn_ambient_temperature 100(2)
_diffrn_detector_area_resol_mean 5.2558
_diffrn_measured_fraction_theta_full 1.000
_diffrn_measured_fraction_theta_max 1.000
_diffrn_measurement_device_type 'XtaLAB Synergy, Dualflex, AtlasS2'
_diffrn_measurement_method '\w scans'
_diffrn_radiation_type CuK\a
_diffrn_radiation_wavelength 1.54184
_diffrn_reflns_av_R_equivalents 0.0336
_diffrn_reflns_av_unetI/netI 0.0178
_diffrn_reflns_Laue_measured_fraction_full 1.000
_diffrn_reflns_Laue_measured_fraction_max 1.000
_diffrn_reflns_limit_h_max 8
_diffrn_reflns_limit_h_min -7
_diffrn_reflns_limit_k_max 17
_diffrn_reflns_limit_k_min -17
_diffrn_reflns_limit_l_max 12
_diffrn_reflns_limit_l_min -12
_diffrn_reflns_number 13457
_diffrn_reflns_point_group_measured_fraction_full 1.000
_diffrn_reflns_point_group_measured_fraction_max 1.000
_diffrn_reflns_theta_full 67.035
_diffrn_reflns_theta_max 67.035
_diffrn_reflns_theta_min 5.263
_diffrn_source 'micro-focus sealed X-ray tube'
_exptl_absorpt_coefficient_mu 2.993
_exptl_absorpt_correction_T_max 1.000
_exptl_absorpt_correction_T_min 0.866
_exptl_absorpt_correction_type gaussian
_exptl_absorpt_process_details 'CrysAlisPro [1]'
_exptl_crystal_colour colourless
_exptl_crystal_density_diffrn 1.398
_exptl_crystal_description block
_exptl_crystal_F_000 488
_exptl_crystal_size_max 0.091
_exptl_crystal_size_mid 0.080
_exptl_crystal_size_min 0.054
_refine_diff_density_max 0.211
_refine_diff_density_min -0.272
_refine_diff_density_rms 0.059
_refine_ls_extinction_coef .
_refine_ls_extinction_method none
_refine_ls_goodness_of_fit_ref 1.070
_refine_ls_hydrogen_treatment mixed
_refine_ls_matrix_type full
_refine_ls_number_parameters 155
_refine_ls_number_reflns 1970
_refine_ls_number_restraints 8
_refine_ls_restrained_S_all 1.071
_refine_ls_R_factor_all 0.0292
_refine_ls_R_factor_gt 0.0268
_refine_ls_shift/su_max 0.001
_refine_ls_shift/su_mean 0.000
_refine_ls_structure_factor_coef Fsqd
_refine_ls_weighting_details 'w=1/[\s^2^(Fo^2^)+(0.0453P)^2^+0.1952P] where P=(Fo^2^+2Fc^2^)/3'
_refine_ls_weighting_scheme calc
_refine_ls_wR_factor_gt 0.0718
_refine_ls_wR_factor_ref 0.0735
_reflns_Friedel_coverage 0.000
_reflns_Friedel_fraction_full .
_reflns_Friedel_fraction_max .
_reflns_number_gt 1815
_reflns_number_total 1970
_reflns_threshold_expression 'I > 2\s(I)'
_cod_data_source_file suppl_ncrs-2019-0540_suppl.cif
_cod_data_source_block shelx
_cod_original_sg_symbol_H-M 'P 21/c'
_cod_database_code 8105039
_shelx_space_group_comment
;
The symmetry employed for this shelxl refinement is uniquely defined
by the following loop, which should always be used as a source of
symmetry information in preference to the above space-group names.
They are only intended as comments.
;
_shelx_estimated_absorpt_t_min 0.772
_shelx_estimated_absorpt_t_max 0.855

loop_
_space_group_symop_operation_xyz
'x, y, z'
'-x, y+1/2, -z+1/2'
'-x, -y, -z'
'x, -y-1/2, z-1/2'

loop_
_atom_site_label
_atom_site_type_symbol
_atom_site_fract_x
_atom_site_fract_y
_atom_site_fract_z
_atom_site_U_iso_or_equiv
_atom_site_adp_type
_atom_site_occupancy
_atom_site_site_symmetry_order
_atom_site_calc_flag
_atom_site_refinement_flags_posn
_atom_site_refinement_flags_adp
_atom_site_refinement_flags_occupancy
_atom_site_disorder_assembly
_atom_site_disorder_group
Cl1 Cl 0.76794(4) 0.62873(2) 0.96240(3) 0.01854(12) Uani 1 1 d . . . . .
O1 O 0.46747(13) 0.62090(6) 0.71185(9) 0.0177(2) Uani 1 1 d D . . . .
H1O H 0.5471(19) 0.6150(11) 0.7807(12) 0.027 Uiso 1 1 d D U . . .
N1 N 0.25489(14) 0.62173(7) 0.47005(10) 0.0129(2) Uani 1 1 d D . . . .
H1N H 0.3100(19) 0.6710(8) 0.5046(14) 0.015 Uiso 1 1 d D U . . .
C1 C 0.14860(17) 0.62794(8) 0.35021(12) 0.0142(3) Uani 1 1 d . . . . .
C2 C 0.07143(17) 0.54896(9) 0.28740(12) 0.0161(3) Uani 1 1 d . . . . .
H2 H -0.0061 0.5525 0.2028 0.019 Uiso 1 1 calc R U . . .
C3 C 0.10693(16) 0.46717(9) 0.34693(12) 0.0154(3) Uani 1 1 d . . . . .
H3 H 0.0559 0.4142 0.3025 0.018 Uiso 1 1 calc R U . . .
C4 C 0.21923(16) 0.46033(8) 0.47446(11) 0.0143(3) Uani 1 1 d . . . . .
C5 C 0.25945(17) 0.37800(9) 0.54184(12) 0.0165(3) Uani 1 1 d . . . . .
H5 H 0.2129 0.3230 0.5015 0.020 Uiso 1 1 calc R U . . .
C6 C 0.36630(17) 0.37799(9) 0.66600(12) 0.0173(3) Uani 1 1 d . . . . .
H6 H 0.3925 0.3226 0.7115 0.021 Uiso 1 1 calc R U . . .
C7 C 0.43780(17) 0.45876(9) 0.72709(12) 0.0165(3) Uani 1 1 d . . . . .
H7 H 0.5104 0.4571 0.8135 0.020 Uiso 1 1 calc R U . . .
C8 C 0.40398(16) 0.53999(9) 0.66349(11) 0.0141(3) Uani 1 1 d . . . . .
C9 C 0.29232(16) 0.54120(8) 0.53515(11) 0.0132(3) Uani 1 1 d . . . . .
C10 C 0.11424(18) 0.71830(9) 0.28760(12) 0.0191(3) Uani 1 1 d . . . . .
H10A H 0.0477 0.7564 0.3406 0.029 Uiso 1 1 calc R U . . .
H10B H 0.0381 0.7116 0.1994 0.029 Uiso 1 1 calc R U . . .
H10C H 0.2343 0.7463 0.2816 0.029 Uiso 1 1 calc R U . . .
O1W O 0.40536(13) 0.78536(6) 0.54775(9) 0.0195(2) Uani 1 1 d D . . . .
H1W H 0.5107(15) 0.7959(11) 0.5272(16) 0.029 Uiso 1 1 d D U . . .
H2W H 0.3383(19) 0.8292(9) 0.5194(16) 0.029 Uiso 1 1 d D U . . .
O2W O 0.18351(13) 0.92449(7) 0.44925(10) 0.0237(2) Uani 1 1 d D . . . .
H3W H 0.0733(16) 0.9126(12) 0.4609(17) 0.035 Uiso 1 1 d D U . . .
H4W H 0.206(2) 0.9782(7) 0.4747(17) 0.035 Uiso 1 1 d D U . . .

loop_
_atom_site_aniso_label
_atom_site_aniso_U_11
_atom_site_aniso_U_22
_atom_site_aniso_U_33
_atom_site_aniso_U_23
_atom_site_aniso_U_13
_atom_site_aniso_U_12
Cl1 0.01813(18) 0.01635(19) 0.01858(18) -0.00155(11) -0.00285(12) 0.00293(11)
O1 0.0206(5) 0.0156(5) 0.0142(4) -0.0013(3) -0.0034(3) -0.0010(3)
N1 0.0121(5) 0.0129(6) 0.0135(5) -0.0015(4) 0.0019(4) -0.0011(4)
C1 0.0121(6) 0.0177(7) 0.0132(6) -0.0007(5) 0.0035(4) 0.0010(5)
C2 0.0137(6) 0.0212(7) 0.0131(6) -0.0028(5) 0.0015(4) -0.0006(5)
C3 0.0135(6) 0.0167(7) 0.0165(6) -0.0040(5) 0.0042(5) -0.0015(5)
C4 0.0104(5) 0.0164(7) 0.0171(6) -0.0024(5) 0.0052(4) 0.0001(5)
C5 0.0148(6) 0.0139(7) 0.0216(7) -0.0018(5) 0.0056(5) -0.0006(5)
C6 0.0170(6) 0.0148(7) 0.0210(7) 0.0038(5) 0.0063(5) 0.0026(5)
C7 0.0133(6) 0.0204(7) 0.0154(6) 0.0014(5) 0.0021(4) 0.0027(5)
C8 0.0117(5) 0.0163(7) 0.0149(6) -0.0017(5) 0.0035(4) 0.0001(5)
C9 0.0107(5) 0.0152(7) 0.0145(6) -0.0001(5) 0.0042(4) 0.0013(5)
C10 0.0218(6) 0.0175(7) 0.0158(6) 0.0012(5) -0.0016(5) -0.0006(5)
O1W 0.0182(4) 0.0153(5) 0.0235(5) 0.0013(4) 0.0001(4) -0.0008(4)
O2W 0.0209(5) 0.0165(5) 0.0324(5) 0.0002(4) 0.0024(4) 0.0014(4)

loop_
_atom_type_symbol
_atom_type_description
_atom_type_scat_dispersion_real
_atom_type_scat_dispersion_imag
_atom_type_scat_source
C C 0.0181 0.0091 'International Tables Vol C Tables 4.2.6.8 and 6.1.1.4'
H H 0.0000 0.0000 'International Tables Vol C Tables 4.2.6.8 and 6.1.1.4'
Cl Cl 0.3639 0.7018 'International Tables Vol C Tables 4.2.6.8 and 6.1.1.4'
N N 0.0311 0.0180 'International Tables Vol C Tables 4.2.6.8 and 6.1.1.4'
O O 0.0492 0.0322 'International Tables Vol C Tables 4.2.6.8 and 6.1.1.4'

loop_
_geom_angle_atom_site_label_1
_geom_angle_atom_site_label_2
_geom_angle_atom_site_label_3
_geom_angle
_geom_angle_site_symmetry_1
_geom_angle_site_symmetry_3
C8 O1 H1O 111.0(12) . .
C1 N1 C9 122.87(11) . .
C1 N1 H1N 117.4(10) . .
C9 N1 H1N 119.5(10) . .
N1 C1 C2 118.87(11) . .
N1 C1 C10 119.15(11) . .
C2 C1 C10 121.98(11) . .
C3 C2 C1 120.53(11) . .
C3 C2 H2 119.7 . .
C1 C2 H2 119.7 . .
C2 C3 C4 120.75(12) . .
C2 C3 H3 119.6 . .
C4 C3 H3 119.6 . .
C5 C4 C9 119.39(11) . .
C5 C4 C3 123.51(12) . .
C9 C4 C3 117.09(11) . .
C6 C5 C4 119.51(12) . .
C6 C5 H5 120.2 . .
C4 C5 H5 120.2 . .
C5 C6 C7 121.12(12) . .
C5 C6 H6 119.4 . .
C7 C6 H6 119.4 . .
C8 C7 C6 120.92(12) . .
C8 C7 H7 119.5 . .
C6 C7 H7 119.5 . .
O1 C8 C7 125.83(11) . .
O1 C8 C9 115.53(11) . .
C7 C8 C9 118.64(11) . .
N1 C9 C4 119.86(11) . .
N1 C9 C8 119.72(11) . .
C4 C9 C8 120.41(11) . .
C1 C10 H10A 109.5 . .
C1 C10 H10B 109.5 . .
H10A C10 H10B 109.5 . .
C1 C10 H10C 109.5 . .
H10A C10 H10C 109.5 . .
H10B C10 H10C 109.5 . .
H1W O1W H2W 105.2(14) . .
H3W O2W H4W 106.2(14) . .

loop_
_geom_bond_atom_site_label_1
_geom_bond_atom_site_label_2
_geom_bond_distance
_geom_bond_site_symmetry_2
O1 C8 1.3486(16) .
O1 H1O 0.834(9) .
N1 C1 1.3363(16) .
N1 C9 1.3747(16) .
N1 H1N 0.877(9) .
C1 C2 1.4050(18) .
C1 C10 1.4907(18) .
C2 C3 1.3645(19) .
C2 H2 0.9500 .
C3 C4 1.4201(17) .
C3 H3 0.9500 .
C4 C5 1.4108(18) .
C4 C9 1.4114(17) .
C5 C6 1.3718(19) .
C5 H5 0.9500 .
C6 C7 1.4084(19) .
C6 H6 0.9500 .
C7 C8 1.3742(18) .
C7 H7 0.9500 .
C8 C9 1.4216(17) .
C10 H10A 0.9800 .
C10 H10B 0.9800 .
C10 H10C 0.9800 .
O1W H1W 0.848(9) .
O1W H2W 0.833(9) .
O2W H3W 0.852(9) .
O2W H4W 0.846(9) .

loop_
_geom_torsion_atom_site_label_1
_geom_torsion_atom_site_label_2
_geom_torsion_atom_site_label_3
_geom_torsion_atom_site_label_4
_geom_torsion
_geom_torsion_site_symmetry_1
_geom_torsion_site_symmetry_2
_geom_torsion_site_symmetry_3
_geom_torsion_site_symmetry_4
C9 N1 C1 C2 -0.06(17) . . . .
C9 N1 C1 C10 179.49(10) . . . .
N1 C1 C2 C3 -1.04(17) . . . .
C10 C1 C2 C3 179.42(11) . . . .
C1 C2 C3 C4 1.30(17) . . . .
C2 C3 C4 C5 179.30(11) . . . .
C2 C3 C4 C9 -0.47(16) . . . .
C9 C4 C5 C6 1.05(17) . . . .
C3 C4 C5 C6 -178.71(11) . . . .
C4 C5 C6 C7 -0.47(18) . . . .
C5 C6 C7 C8 -0.62(18) . . . .
C6 C7 C8 O1 -179.05(11) . . . .
C6 C7 C8 C9 1.06(17) . . . .
C1 N1 C9 C4 0.88(16) . . . .
C1 N1 C9 C8 -178.90(10) . . . .
C5 C4 C9 N1 179.62(10) . . . .
C3 C4 C9 N1 -0.60(16) . . . .
C5 C4 C9 C8 -0.60(16) . . . .
C3 C4 C9 C8 179.17(10) . . . .
O1 C8 C9 N1 -0.58(15) . . . .
C7 C8 C9 N1 179.32(10) . . . .
O1 C8 C9 C4 179.64(10) . . . .
C7 C8 C9 C4 -0.45(16) . . . .
